data_7233486
loop_
_publ_author_name
'Chen-Ni Chen'
'Teng-Yuan Dong'
'Ting-Chang Chang'
'Min-Chen Chen'
'Ho-Lin Tsai'
'Weng-Sing Hwang'

_publ_section_title
;
 Solution-based beta-diketonate silver ink for direct printing of highly
 conductive features on a flexible substrate
;
_journal_name_full 'Journal of Materials Chemistry C'
_journal_page_first 5161
_journal_page_last 5168
_journal_paper_doi 10.1039/C3TC30911H
_journal_volume 1
_journal_year 2013
_chemical_formula_moiety 'C60 H132 Ag4 N12 O10'
_chemical_formula_sum 'C60 H132 Ag4 N12 O10'
_chemical_formula_weight 1613.26
_space_group_IT_number 2
_space_group_name_Hall '-P 1'
_space_group_name_H-M_alt 'P -1'
_symmetry_cell_setting triclinic
_symmetry_space_group_name_H-M 'P -1'
_atom_sites_solution_hydrogens geom
_atom_sites_solution_primary direct
_atom_sites_solution_secondary difmap
_cell_angle_alpha 81.415(2)
_cell_angle_beta 71.874(2)
_cell_angle_gamma 70.406(2)
_cell_formula_units_Z 1
_cell_length_a 10.3610(4)
_cell_length_b 14.0189(4)
_cell_length_c 14.7013(4)
_cell_measurement_reflns_used 0
_cell_measurement_temperature 200(2)
_cell_measurement_theta_max 0
_cell_measurement_theta_min 0
_cell_volume 1909.47(11)
_computing_molecular_graphics 'Ortep-3 for Windows (Farrugia, 1997)'
_computing_publication_material 'WinGX publication routines (Farrugia, 1999)'
_computing_structure_refinement 'SHELXL-97 (Sheldrick, 1997)'
_computing_structure_solution 'SHELXS-86 (Sheldrick, 1986)'
_diffrn_ambient_temperature 200(2)
_diffrn_measured_fraction_theta_full 0.988
_diffrn_measured_fraction_theta_max 0.988
_diffrn_radiation_monochromator graphite
_diffrn_radiation_source 'fine-focus sealed tube'
_diffrn_radiation_type MoK\a
_diffrn_radiation_wavelength 0.71073
_diffrn_reflns_av_R_equivalents 0.0262
_diffrn_reflns_av_sigmaI/netI 0.0377
_diffrn_reflns_limit_h_max 11
_diffrn_reflns_limit_h_min -12
_diffrn_reflns_limit_k_max 16
_diffrn_reflns_limit_k_min -16
_diffrn_reflns_limit_l_max 17
_diffrn_reflns_limit_l_min -17
_diffrn_reflns_number 14975
_diffrn_reflns_theta_full 25.08
_diffrn_reflns_theta_max 25.08
_diffrn_reflns_theta_min 1.54
_exptl_absorpt_coefficient_mu 1.067
_exptl_absorpt_correction_T_max 0.9586
_exptl_absorpt_correction_T_min 0.5138
_exptl_absorpt_correction_type multi-scan
_exptl_crystal_colour colorless
_exptl_crystal_density_diffrn 1.403
_exptl_crystal_density_method 'not measured'
_exptl_crystal_description prism
_exptl_crystal_F_000 844
_exptl_crystal_size_max 0.72
_exptl_crystal_size_mid 0.13
_exptl_crystal_size_min 0.04
_refine_diff_density_max 1.288
_refine_diff_density_min -0.848
_refine_diff_density_rms 0.240
_refine_ls_extinction_method none
_refine_ls_goodness_of_fit_ref 1.127
_refine_ls_hydrogen_treatment constr
_refine_ls_matrix_type full
_refine_ls_number_parameters 386
_refine_ls_number_reflns 6713
_refine_ls_number_restraints 0
_refine_ls_restrained_S_all 1.127
_refine_ls_R_factor_all 0.0496
_refine_ls_R_factor_gt 0.0334
_refine_ls_shift/su_max 0.009
_refine_ls_shift/su_mean 0.003
_refine_ls_structure_factor_coef Fsqd
_refine_ls_weighting_details 'calc w=1/[\s^2^(Fo^2^)+(0.0571P)^2^+0.1618P] where P=(Fo^2^+2Fc^2^)/3'
_refine_ls_weighting_scheme calc
_refine_ls_wR_factor_gt 0.0881
_refine_ls_wR_factor_ref 0.1059
_reflns_number_gt 5378
_reflns_number_total 6713
_reflns_threshold_expression >2sigma(I)
_cod_data_source_file J-Mater-Chem-C-2013-1-5161.cif
_cod_data_source_block a14673
_cod_database_code 7233486

loop_
_symmetry_equiv_pos_as_xyz
'x, y, z'
'-x, -y, -z'

loop_
_atom_site_label
_atom_site_type_symbol
_atom_site_fract_x
_atom_site_fract_y
_atom_site_fract_z
_atom_site_U_iso_or_equiv
_atom_site_adp_type
_atom_site_occupancy
_atom_site_symmetry_multiplicity
_atom_site_calc_flag
_atom_site_refinement_flags
_atom_site_disorder_assembly
_atom_site_disorder_group
C1 C 0.7803(5) -0.1647(3) 0.3643(3) 0.0431(10) Uani 1 1 d . . .
H1A H 0.8544 -0.2216 0.3849 0.052 Uiso 1 1 calc R . .
H1B H 0.7152 -0.1930 0.3479 0.052 Uiso 1 1 calc R . .
C2 C 0.6979(4) -0.0935(3) 0.4443(3) 0.0396(10) Uani 1 1 d . . .
H2A H 0.6277 -0.0349 0.4218 0.048 Uiso 1 1 calc R . .
H2B H 0.6445 -0.1289 0.4986 0.048 Uiso 1 1 calc R . .
C3 C 0.7137(4) 0.0366(3) 0.5291(3) 0.0327(9) Uani 1 1 d . . .
H3A H 0.6336 0.0251 0.5826 0.039 Uiso 1 1 calc R . .
H3B H 0.6729 0.0908 0.4852 0.039 Uiso 1 1 calc R . .
C4 C 0.8075(4) 0.0710(2) 0.5683(3) 0.0292(8) Uani 1 1 d . . .
H4A H 0.8951 0.0716 0.5162 0.035 Uiso 1 1 calc R . .
H4B H 0.7570 0.1416 0.5880 0.035 Uiso 1 1 calc R . .
C5 C 1.1092(5) 0.2471(3) 0.1370(3) 0.0490(12) Uani 1 1 d . . .
H5A H 1.1376 0.2873 0.1729 0.059 Uiso 1 1 calc R . .
H5B H 1.0940 0.2869 0.0775 0.059 Uiso 1 1 calc R . .
C6 C 1.2271(5) 0.1487(3) 0.1114(3) 0.0446(11) Uani 1 1 d . . .
H6A H 1.3163 0.1630 0.0728 0.053 Uiso 1 1 calc R . .
H6B H 1.2443 0.1096 0.1706 0.053 Uiso 1 1 calc R . .
C7 C 1.2898(4) -0.0127(3) 0.0388(3) 0.0373(9) Uani 1 1 d . . .
H7A H 1.3142 -0.0442 0.0987 0.045 Uiso 1 1 calc R . .
H7B H 1.3787 -0.0079 -0.0098 0.045 Uiso 1 1 calc R . .
C8 C 1.2269(4) -0.0775(3) 0.0039(3) 0.0344(9) Uani 1 1 d . . .
H8A H 1.2971 -0.1459 -0.0071 0.041 Uiso 1 1 calc R . .
H8B H 1.1412 -0.0848 0.0545 0.041 Uiso 1 1 calc R . .
C9 C 0.0190(4) 0.2849(2) 0.4016(2) 0.0238(7) Uani 1 1 d . . .
C10 C -0.1225(4) 0.3661(2) 0.4500(3) 0.0281(8) Uani 1 1 d . . .
C11 C -0.2483(4) 0.3486(3) 0.4289(3) 0.0465(11) Uani 1 1 d . . .
H11A H -0.2376 0.3583 0.3598 0.070 Uiso 1 1 calc R . .
H11B H -0.3377 0.3970 0.4630 0.070 Uiso 1 1 calc R . .
H11C H -0.2502 0.2793 0.4503 0.070 Uiso 1 1 calc R . .
C12 C -0.1393(4) 0.3505(3) 0.5575(3) 0.0396(10) Uani 1 1 d . . .
H12A H -0.0585 0.3612 0.5711 0.059 Uiso 1 1 calc R . .
H12B H -0.1419 0.2814 0.5786 0.059 Uiso 1 1 calc R . .
H12C H -0.2284 0.3991 0.5917 0.059 Uiso 1 1 calc R . .
C13 C -0.1230(4) 0.4758(3) 0.4182(3) 0.0396(10) Uani 1 1 d . . .
H13A H -0.0417 0.4873 0.4304 0.059 Uiso 1 1 calc R . .
H13B H -0.2120 0.5228 0.4544 0.059 Uiso 1 1 calc R . .
H13C H -0.1154 0.4871 0.3496 0.059 Uiso 1 1 calc R . .
C14 C 0.1463(4) 0.3098(2) 0.3716(3) 0.0289(8) Uani 1 1 d . . .
H14 H 0.1400 0.3766 0.3824 0.035 Uiso 1 1 calc R . .
C15 C 0.2829(4) 0.2459(2) 0.3269(2) 0.0226(7) Uani 1 1 d . . .
C16 C 0.4112(4) 0.2870(2) 0.2915(3) 0.0289(8) Uani 1 1 d . . .
C17 C 0.3760(5) 0.3984(3) 0.3125(4) 0.0515(12) Uani 1 1 d . . .
H17A H 0.3384 0.4063 0.3818 0.077 Uiso 1 1 calc R . .
H17B H 0.3043 0.4412 0.2809 0.077 Uiso 1 1 calc R . .
H17C H 0.4627 0.4189 0.2883 0.077 Uiso 1 1 calc R . .
C18 C 0.5285(4) 0.2245(3) 0.3383(3) 0.0429(10) Uani 1 1 d . . .
H18A H 0.4921 0.2302 0.4079 0.064 Uiso 1 1 calc R . .
H18B H 0.6108 0.2500 0.3137 0.064 Uiso 1 1 calc R . .
H18C H 0.5575 0.1532 0.3232 0.064 Uiso 1 1 calc R . .
C19 C 0.4684(5) 0.2775(3) 0.1827(3) 0.0451(11) Uani 1 1 d . . .
H19A H 0.4913 0.2069 0.1677 0.068 Uiso 1 1 calc R . .
H19B H 0.5547 0.2985 0.1587 0.068 Uiso 1 1 calc R . .
H19C H 0.3958 0.3210 0.1522 0.068 Uiso 1 1 calc R . .
C20 C 0.7049(4) 0.7448(2) 0.1543(2) 0.0274(8) Uani 1 1 d . A .
C21 C 0.5829(4) 0.6970(3) 0.1884(3) 0.0436(11) Uani 1 1 d . . .
C22 C 0.4573(11) 0.7671(8) 0.2502(8) 0.041(3) Uiso 0.448(9) 1 d P A 1
H22A H 0.4884 0.8042 0.2864 0.061 Uiso 0.448(9) 1 calc PR A 1
H22B H 0.3983 0.7287 0.2948 0.061 Uiso 0.448(9) 1 calc PR A 1
H22C H 0.4015 0.8153 0.2105 0.061 Uiso 0.448(9) 1 calc PR A 1
C23 C 0.5934(18) 0.6183(13) 0.1333(12) 0.107(6) Uiso 0.448(9) 1 d P A 1
H23A H 0.6942 0.5835 0.1029 0.160 Uiso 0.448(9) 1 calc PR A 1
H23B H 0.5441 0.6473 0.0838 0.160 Uiso 0.448(9) 1 calc PR A 1
H23C H 0.5493 0.5697 0.1752 0.160 Uiso 0.448(9) 1 calc PR A 1
C24 C 0.5921(18) 0.6362(12) 0.2918(12) 0.101(5) Uiso 0.448(9) 1 d P A 1
H24A H 0.5894 0.6829 0.3363 0.152 Uiso 0.448(9) 1 calc PR A 1
H24B H 0.6815 0.5801 0.2826 0.152 Uiso 0.448(9) 1 calc PR A 1
H24C H 0.5111 0.6095 0.3182 0.152 Uiso 0.448(9) 1 calc PR A 1
C22' C 0.4368(11) 0.7716(8) 0.2143(9) 0.064(3) Uiso 0.552(9) 1 d P A 2
H22D H 0.4414 0.8391 0.1876 0.096 Uiso 0.552(9) 1 calc PR A 2
H22E H 0.3990 0.7729 0.2842 0.096 Uiso 0.552(9) 1 calc PR A 2
H22F H 0.3740 0.7516 0.1880 0.096 Uiso 0.552(9) 1 calc PR A 2
C23' C 0.5487(10) 0.6946(7) 0.0856(7) 0.059(3) Uiso 0.552(9) 1 d P A 2
H23D H 0.5195 0.7639 0.0581 0.088 Uiso 0.552(9) 1 calc PR A 2
H23E H 0.4718 0.6645 0.0974 0.088 Uiso 0.552(9) 1 calc PR A 2
H23F H 0.6348 0.6539 0.0407 0.088 Uiso 0.552(9) 1 calc PR A 2
C24' C 0.6218(10) 0.5906(7) 0.2204(7) 0.063(3) Uiso 0.552(9) 1 d P A 2
H24D H 0.7245 0.5590 0.1936 0.095 Uiso 0.552(9) 1 calc PR A 2
H24E H 0.5693 0.5562 0.1987 0.095 Uiso 0.552(9) 1 calc PR A 2
H24F H 0.5977 0.5850 0.2905 0.095 Uiso 0.552(9) 1 calc PR A 2
C25 C 0.8460(4) 0.6803(2) 0.1366(3) 0.0274(8) Uani 1 1 d . . .
H25 H 0.8583 0.6097 0.1473 0.033 Uiso 1 1 calc R A .
C26 C 0.9704(4) 0.7088(2) 0.1050(2) 0.0238(7) Uani 1 1 d . A .
C27 C 1.1167(4) 0.6268(3) 0.0951(3) 0.0301(8) Uani 1 1 d . . .
C28 C 1.1139(4) 0.5179(3) 0.1110(3) 0.0430(10) Uani 1 1 d . A .
H28A H 1.0523 0.5084 0.1753 0.065 Uiso 1 1 calc R . .
H28B H 1.2109 0.4720 0.1052 0.065 Uiso 1 1 calc R . .
H28C H 1.0766 0.5030 0.0630 0.065 Uiso 1 1 calc R . .
C29 C 1.2129(5) 0.6394(3) -0.0047(3) 0.0606(14) Uani 1 1 d . A .
H29A H 1.1746 0.6250 -0.0524 0.091 Uiso 1 1 calc R . .
H29B H 1.3090 0.5922 -0.0102 0.091 Uiso 1 1 calc R . .
H29C H 1.2171 0.7091 -0.0158 0.091 Uiso 1 1 calc R . .
C30 C 1.1785(5) 0.6485(4) 0.1685(4) 0.0600(13) Uani 1 1 d . A .
H30A H 1.1174 0.6403 0.2332 0.090 Uiso 1 1 calc R . .
H30B H 1.1830 0.7182 0.1574 0.090 Uiso 1 1 calc R . .
H30C H 1.2747 0.6012 0.1621 0.090 Uiso 1 1 calc R . .
N1 N 0.8477(4) -0.1096(2) 0.2798(2) 0.0366(8) Uani 1 1 d . . .
H1C H 0.7787 -0.0585 0.2589 0.044 Uiso 1 1 calc R . .
H1D H 0.8996 -0.1530 0.2310 0.044 Uiso 1 1 calc R . .
N2 N 0.7914(3) -0.0568(2) 0.4774(2) 0.0297(7) Uani 1 1 d . . .
H2 H 0.8328 -0.1066 0.5182 0.036 Uiso 1 1 calc R . .
N3 N 0.8495(3) 0.0081(2) 0.6508(2) 0.0273(7) Uani 1 1 d . . .
H3C H 0.8815 -0.0592 0.6373 0.033 Uiso 1 1 calc R . .
H3D H 0.7712 0.0177 0.7037 0.033 Uiso 1 1 calc R . .
N4 N 0.9751(4) 0.2287(2) 0.1956(2) 0.0467(9) Uani 1 1 d . . .
H4C H 0.9004 0.2879 0.1995 0.056 Uiso 1 1 calc R . .
H4D H 0.9812 0.2063 0.2567 0.056 Uiso 1 1 calc R . .
N5 N 1.1881(3) 0.0891(2) 0.0568(2) 0.0318(7) Uani 1 1 d . . .
H5 H 1.1949 0.1225 -0.0033 0.038 Uiso 1 1 calc R . .
N6 N 1.1866(3) -0.0362(2) -0.0856(2) 0.0293(7) Uani 1 1 d . . .
H6C H 1.2687 -0.0400 -0.1347 0.035 Uiso 1 1 calc R . .
H6D H 1.1351 0.0313 -0.0788 0.035 Uiso 1 1 calc R . .
O1 O 0.0081(3) 0.19935(16) 0.39622(18) 0.0301(6) Uani 1 1 d . . .
O2 O 0.3087(2) 0.15403(16) 0.31219(17) 0.0270(5) Uani 1 1 d . . .
O3 O 0.6706(3) 0.83923(17) 0.14115(19) 0.0360(6) Uani 1 1 d . . .
O4 O 0.9735(3) 0.79902(16) 0.08625(17) 0.0293(6) Uani 1 1 d . . .
O5 O 0.5620(3) 0.00902(19) 0.2415(2) 0.0402(7) Uani 1 1 d . . .
H5C H 0.4661 0.0582 0.2675 0.048 Uiso 1 1 d R . .
H5D H 0.5633 -0.0401 0.2095 0.048 Uiso 1 1 d R . .
Ag1 Ag 0.98595(3) -0.04667(2) 0.31783(2) 0.03382(11) Uani 1 1 d . . .
Ag2 Ag 0.93755(3) 0.11111(2) 0.12708(2) 0.03985(11) Uani 1 1 d . . .

loop_
_atom_site_aniso_label
_atom_site_aniso_U_11
_atom_site_aniso_U_22
_atom_site_aniso_U_33
_atom_site_aniso_U_23
_atom_site_aniso_U_13
_atom_site_aniso_U_12
C1 0.058(3) 0.038(2) 0.049(3) 0.0036(19) -0.031(2) -0.021(2)
C2 0.042(2) 0.057(3) 0.030(2) 0.0075(19) -0.0129(18) -0.030(2)
C3 0.028(2) 0.034(2) 0.030(2) 0.0046(16) -0.0068(16) -0.0066(17)
C4 0.028(2) 0.0219(17) 0.031(2) 0.0003(15) -0.0018(16) -0.0062(15)
C5 0.090(4) 0.042(2) 0.039(2) 0.0049(19) -0.033(2) -0.041(3)
C6 0.066(3) 0.050(2) 0.040(2) 0.005(2) -0.030(2) -0.037(2)
C7 0.032(2) 0.042(2) 0.041(2) 0.0026(18) -0.0176(19) -0.0106(18)
C8 0.035(2) 0.0281(19) 0.037(2) 0.0017(16) -0.0091(18) -0.0084(17)
C9 0.029(2) 0.0236(17) 0.0191(17) -0.0021(14) -0.0082(15) -0.0068(15)
C10 0.026(2) 0.0248(17) 0.0316(19) -0.0063(15) -0.0065(16) -0.0051(15)
C11 0.027(2) 0.050(2) 0.060(3) -0.019(2) -0.013(2) -0.0012(19)
C12 0.040(2) 0.036(2) 0.033(2) -0.0102(17) 0.0009(19) -0.0061(18)
C13 0.035(2) 0.0294(19) 0.043(2) 0.0011(18) -0.0062(19) -0.0009(17)
C14 0.031(2) 0.0195(16) 0.037(2) -0.0078(15) -0.0062(17) -0.0093(15)
C15 0.0262(19) 0.0221(17) 0.0215(17) 0.0003(14) -0.0100(15) -0.0074(14)
C16 0.026(2) 0.0234(17) 0.037(2) -0.0006(15) -0.0071(16) -0.0099(15)
C17 0.046(3) 0.027(2) 0.078(3) -0.006(2) -0.007(2) -0.016(2)
C18 0.040(3) 0.044(2) 0.055(3) 0.002(2) -0.023(2) -0.020(2)
C19 0.040(3) 0.056(3) 0.038(2) 0.009(2) -0.005(2) -0.023(2)
C20 0.031(2) 0.0224(17) 0.0274(19) -0.0026(15) -0.0067(16) -0.0072(15)
C21 0.027(2) 0.029(2) 0.071(3) -0.002(2) -0.010(2) -0.0073(17)
C25 0.030(2) 0.0168(16) 0.037(2) 0.0011(15) -0.0104(17) -0.0087(15)
C26 0.031(2) 0.0241(17) 0.0188(17) -0.0011(14) -0.0095(15) -0.0087(15)
C27 0.027(2) 0.0250(18) 0.036(2) 0.0027(16) -0.0080(17) -0.0071(16)
C28 0.031(2) 0.0281(19) 0.062(3) 0.0022(19) -0.010(2) -0.0030(17)
C29 0.047(3) 0.040(2) 0.059(3) 0.009(2) 0.015(2) 0.000(2)
C30 0.049(3) 0.059(3) 0.084(4) -0.002(3) -0.043(3) -0.009(2)
N1 0.040(2) 0.0418(18) 0.0301(17) -0.0091(15) -0.0119(15) -0.0105(16)
N2 0.0288(17) 0.0361(16) 0.0270(16) 0.0020(13) -0.0123(14) -0.0108(14)
N3 0.0299(17) 0.0263(15) 0.0239(15) -0.0051(12) -0.0028(13) -0.0091(13)
N4 0.075(3) 0.0375(18) 0.0316(18) -0.0078(15) -0.0188(19) -0.0164(18)
N5 0.044(2) 0.0339(16) 0.0281(16) 0.0047(13) -0.0176(15) -0.0217(15)
N6 0.0254(17) 0.0274(15) 0.0314(16) -0.0048(13) -0.0049(13) -0.0049(13)
O1 0.0292(14) 0.0222(12) 0.0386(15) -0.0053(11) -0.0066(12) -0.0087(11)
O2 0.0254(14) 0.0218(12) 0.0322(13) -0.0058(10) -0.0046(11) -0.0065(10)
O3 0.0313(15) 0.0195(12) 0.0498(17) -0.0036(11) -0.0059(13) -0.0029(11)
O4 0.0329(15) 0.0210(12) 0.0357(14) 0.0021(10) -0.0101(12) -0.0116(11)
O5 0.0274(15) 0.0390(14) 0.0512(17) -0.0194(13) -0.0040(13) -0.0053(12)
Ag1 0.03586(19) 0.03424(17) 0.03490(18) -0.00751(13) -0.01037(14) -0.01241(13)
Ag2 0.0439(2) 0.04038(19) 0.0420(2) -0.01004(14) -0.01280(15) -0.01745(15)

loop_
_atom_type_symbol
_atom_type_description
_atom_type_scat_dispersion_real
_atom_type_scat_dispersion_imag
_atom_type_scat_source
C C 0.0033 0.0016 'International Tables Vol C Tables 4.2.6.8 and 6.1.1.4'
H H 0.0000 0.0000 'International Tables Vol C Tables 4.2.6.8 and 6.1.1.4'
N N 0.0061 0.0033 'International Tables Vol C Tables 4.2.6.8 and 6.1.1.4'
O O 0.0106 0.0060 'International Tables Vol C Tables 4.2.6.8 and 6.1.1.4'
Ag Ag -0.8971 1.1015 'International Tables Vol C Tables 4.2.6.8 and 6.1.1.4'

loop_
_geom_angle_atom_site_label_1
_geom_angle_atom_site_label_2
_geom_angle_atom_site_label_3
_geom_angle
_geom_angle_site_symmetry_1
_geom_angle_site_symmetry_3
N1 C1 C2 109.5(3) . .
N1 C1 H1A 109.8 . .
C2 C1 H1A 109.8 . .
N1 C1 H1B 109.8 . .
C2 C1 H1B 109.8 . .
H1A C1 H1B 108.2 . .
N2 C2 C1 112.0(3) . .
N2 C2 H2A 109.2 . .
C1 C2 H2A 109.2 . .
N2 C2 H2B 109.2 . .
C1 C2 H2B 109.2 . .
H2A C2 H2B 107.9 . .
N2 C3 C4 112.3(3) . .
N2 C3 H3A 109.1 . .
C4 C3 H3A 109.1 . .
N2 C3 H3B 109.1 . .
C4 C3 H3B 109.1 . .
H3A C3 H3B 107.9 . .
N3 C4 C3 114.9(3) . .
N3 C4 H4A 108.5 . .
C3 C4 H4A 108.5 . .
N3 C4 H4B 108.5 . .
C3 C4 H4B 108.5 . .
H4A C4 H4B 107.5 . .
N4 C5 C6 111.1(3) . .
N4 C5 H5A 109.4 . .
C6 C5 H5A 109.4 . .
N4 C5 H5B 109.4 . .
C6 C5 H5B 109.4 . .
H5A C5 H5B 108.0 . .
N5 C6 C5 110.2(3) . .
N5 C6 H6A 109.6 . .
C5 C6 H6A 109.6 . .
N5 C6 H6B 109.6 . .
C5 C6 H6B 109.6 . .
H6A C6 H6B 108.1 . .
N5 C7 C8 110.4(3) . .
N5 C7 H7A 109.6 . .
C8 C7 H7A 109.6 . .
N5 C7 H7B 109.6 . .
C8 C7 H7B 109.6 . .
H7A C7 H7B 108.1 . .
N6 C8 C7 113.6(3) . .
N6 C8 H8A 108.8 . .
C7 C8 H8A 108.8 . .
N6 C8 H8B 108.8 . .
C7 C8 H8B 108.8 . .
H8A C8 H8B 107.7 . .
O1 C9 C14 125.3(3) . .
O1 C9 C10 115.4(3) . .
C14 C9 C10 119.3(3) . .
C12 C10 C11 109.3(3) . .
C12 C10 C13 108.9(3) . .
C11 C10 C13 108.9(3) . .
C12 C10 C9 106.0(3) . .
C11 C10 C9 109.9(3) . .
C13 C10 C9 113.7(3) . .
C10 C11 H11A 109.5 . .
C10 C11 H11B 109.5 . .
H11A C11 H11B 109.5 . .
C10 C11 H11C 109.5 . .
H11A C11 H11C 109.5 . .
H11B C11 H11C 109.5 . .
C10 C12 H12A 109.5 . .
C10 C12 H12B 109.5 . .
H12A C12 H12B 109.5 . .
C10 C12 H12C 109.5 . .
H12A C12 H12C 109.5 . .
H12B C12 H12C 109.5 . .
C10 C13 H13A 109.5 . .
C10 C13 H13B 109.5 . .
H13A C13 H13B 109.5 . .
C10 C13 H13C 109.5 . .
H13A C13 H13C 109.5 . .
H13B C13 H13C 109.5 . .
C9 C14 C15 126.6(3) . .
C9 C14 H14 116.7 . .
C15 C14 H14 116.7 . .
O2 C15 C14 123.8(3) . .
O2 C15 C16 115.9(3) . .
C14 C15 C16 120.3(3) . .
C18 C16 C19 109.2(3) . .
C18 C16 C17 107.3(3) . .
C19 C16 C17 108.1(3) . .
C18 C16 C15 110.1(3) . .
C19 C16 C15 107.7(3) . .
C17 C16 C15 114.3(3) . .
C16 C17 H17A 109.5 . .
C16 C17 H17B 109.5 . .
H17A C17 H17B 109.5 . .
C16 C17 H17C 109.5 . .
H17A C17 H17C 109.5 . .
H17B C17 H17C 109.5 . .
C16 C18 H18A 109.5 . .
C16 C18 H18B 109.5 . .
H18A C18 H18B 109.5 . .
C16 C18 H18C 109.5 . .
H18A C18 H18C 109.5 . .
H18B C18 H18C 109.5 . .
C16 C19 H19A 109.5 . .
C16 C19 H19B 109.5 . .
H19A C19 H19B 109.5 . .
C16 C19 H19C 109.5 . .
H19A C19 H19C 109.5 . .
H19B C19 H19C 109.5 . .
O3 C20 C25 124.5(3) . .
O3 C20 C21 117.1(3) . .
C25 C20 C21 118.4(3) . .
C23 C21 C24' 57.1(8) . .
C23 C21 C22 130.5(9) . .
C24' C21 C22 117.6(7) . .
C23 C21 C22' 112.9(9) . .
C24' C21 C22' 126.1(6) . .
C22 C21 C22' 24.0(5) . .
C23 C21 C20 116.4(7) . .
C24' C21 C20 116.1(5) . .
C22 C21 C20 109.0(5) . .
C22' C21 C20 114.5(5) . .
C23 C21 C24 101.6(9) . .
C24' C21 C24 45.7(6) . .
C22 C21 C24 81.9(8) . .
C22' C21 C24 101.9(8) . .
C20 C21 C24 107.3(6) . .
C23 C21 C23' 45.9(7) . .
C24' C21 C23' 102.9(5) . .
C22 C21 C23' 108.2(6) . .
C22' C21 C23' 84.2(6) . .
C20 C21 C23' 101.2(4) . .
C24 C21 C23' 144.8(7) . .
C21 C22 H22A 109.5 . .
C21 C22 H22B 109.5 . .
H22A C22 H22B 109.5 . .
C21 C22 H22C 109.5 . .
H22A C22 H22C 109.5 . .
H22B C22 H22C 109.5 . .
C21 C23 H23A 109.5 . .
C21 C23 H23B 109.4 . .
H23A C23 H23B 109.5 . .
C21 C23 H23C 109.5 . .
H23A C23 H23C 109.5 . .
H23B C23 H23C 109.5 . .
C21 C24 H24A 109.5 . .
C21 C24 H24B 109.4 . .
H24A C24 H24B 109.5 . .
C21 C24 H24C 109.5 . .
H24A C24 H24C 109.5 . .
H24B C24 H24C 109.5 . .
C21 C22' H22D 109.5 . .
C21 C22' H22E 109.5 . .
H22D C22' H22E 109.5 . .
C21 C22' H22F 109.5 . .
H22D C22' H22F 109.5 . .
H22E C22' H22F 109.5 . .
C21 C23' H23D 109.5 . .
C21 C23' H23E 109.5 . .
H23D C23' H23E 109.5 . .
C21 C23' H23F 109.5 . .
H23D C23' H23F 109.5 . .
H23E C23' H23F 109.5 . .
C21 C24' H24D 109.5 . .
C21 C24' H24E 109.4 . .
H24D C24' H24E 109.5 . .
C21 C24' H24F 109.5 . .
H24D C24' H24F 109.5 . .
H24E C24' H24F 109.5 . .
C26 C25 C20 127.0(3) . .
C26 C25 H25 116.5 . .
C20 C25 H25 116.5 . .
O4 C26 C25 124.8(3) . .
O4 C26 C27 115.7(3) . .
C25 C26 C27 119.5(3) . .
C28 C27 C29 108.4(3) . .
C28 C27 C30 109.1(3) . .
C29 C27 C30 108.8(4) . .
C28 C27 C26 115.7(3) . .
C29 C27 C26 108.4(3) . .
C30 C27 C26 106.2(3) . .
C27 C28 H28A 109.5 . .
C27 C28 H28B 109.5 . .
H28A C28 H28B 109.5 . .
C27 C28 H28C 109.5 . .
H28A C28 H28C 109.5 . .
H28B C28 H28C 109.5 . .
C27 C29 H29A 109.5 . .
C27 C29 H29B 109.5 . .
H29A C29 H29B 109.5 . .
C27 C29 H29C 109.5 . .
H29A C29 H29C 109.5 . .
H29B C29 H29C 109.5 . .
C27 C30 H30A 109.5 . .
C27 C30 H30B 109.5 . .
H30A C30 H30B 109.5 . .
C27 C30 H30C 109.5 . .
H30A C30 H30C 109.5 . .
H30B C30 H30C 109.5 . .
C1 N1 Ag1 109.1(2) . .
C1 N1 H1C 109.9 . .
Ag1 N1 H1C 109.9 . .
C1 N1 H1D 109.9 . .
Ag1 N1 H1D 109.9 . .
H1C N1 H1D 108.3 . .
C2 N2 C3 112.2(3) . .
C2 N2 Ag1 100.7(2) . .
C3 N2 Ag1 117.4(2) . .
C2 N2 H2 108.7 . .
C3 N2 H2 108.7 . .
Ag1 N2 H2 108.7 . .
C4 N3 Ag1 111.1(2) . 2_756
C4 N3 H3C 109.4 . .
Ag1 N3 H3C 109.4 2_756 .
C4 N3 H3D 109.4 . .
Ag1 N3 H3D 109.4 2_756 .
H3C N3 H3D 108.0 . .
C5 N4 Ag2 108.6(2) . .
C5 N4 H4C 110.0 . .
Ag2 N4 H4C 110.0 . .
C5 N4 H4D 110.0 . .
Ag2 N4 H4D 110.0 . .
H4C N4 H4D 108.3 . .
C6 N5 C7 113.4(3) . .
C6 N5 Ag2 106.5(2) . .
C7 N5 Ag2 120.3(2) . .
C6 N5 H5 105.1 . .
C7 N5 H5 105.1 . .
Ag2 N5 H5 105.1 . .
C8 N6 Ag2 115.6(2) . 2_755
C8 N6 H6C 108.4 . .
Ag2 N6 H6C 108.4 2_755 .
C8 N6 H6D 108.4 . .
Ag2 N6 H6D 108.4 2_755 .
H6C N6 H6D 107.4 . .
H5C O5 H5D 115.2 . .
N3 Ag1 N1 170.31(11) 2_756 .
N3 Ag1 N2 108.27(10) 2_756 .
N1 Ag1 N2 75.77(10) . .
N3 Ag1 Ag2 101.31(8) 2_756 .
N1 Ag1 Ag2 82.52(9) . .
N2 Ag1 Ag2 126.02(7) . .
N6 Ag2 N4 156.58(13) 2_755 .
N6 Ag2 N5 125.79(10) 2_755 .
N4 Ag2 N5 76.71(12) . .
N6 Ag2 Ag1 95.58(8) 2_755 .
N4 Ag2 Ag1 88.35(9) . .
N5 Ag2 Ag1 94.08(7) . .

loop_
_geom_bond_atom_site_label_1
_geom_bond_atom_site_label_2
_geom_bond_distance
_geom_bond_site_symmetry_2
C1 N1 1.470(5) .
C1 C2 1.505(6) .
C1 H1A 0.9900 .
C1 H1B 0.9900 .
C2 N2 1.464(5) .
C2 H2A 0.9900 .
C2 H2B 0.9900 .
C3 N2 1.467(4) .
C3 C4 1.501(5) .
C3 H3A 0.9900 .
C3 H3B 0.9900 .
C4 N3 1.481(4) .
C4 H4A 0.9900 .
C4 H4B 0.9900 .
C5 N4 1.473(6) .
C5 C6 1.508(6) .
C5 H5A 0.9900 .
C5 H5B 0.9900 .
C6 N5 1.461(4) .
C6 H6A 0.9900 .
C6 H6B 0.9900 .
C7 N5 1.465(5) .
C7 C8 1.503(5) .
C7 H7A 0.9900 .
C7 H7B 0.9900 .
C8 N6 1.481(5) .
C8 H8A 0.9900 .
C8 H8B 0.9900 .
C9 O1 1.258(4) .
C9 C14 1.398(5) .
C9 C10 1.557(5) .
C10 C12 1.526(5) .
C10 C11 1.531(5) .
C10 C13 1.538(5) .
C11 H11A 0.9800 .
C11 H11B 0.9800 .
C11 H11C 0.9800 .
C12 H12A 0.9800 .
C12 H12B 0.9800 .
C12 H12C 0.9800 .
C13 H13A 0.9800 .
C13 H13B 0.9800 .
C13 H13C 0.9800 .
C14 C15 1.409(5) .
C14 H14 0.9500 .
C15 O2 1.262(4) .
C15 C16 1.537(5) .
C16 C18 1.531(5) .
C16 C19 1.532(5) .
C16 C17 1.536(5) .
C17 H17A 0.9800 .
C17 H17B 0.9800 .
C17 H17C 0.9800 .
C18 H18A 0.9800 .
C18 H18B 0.9800 .
C18 H18C 0.9800 .
C19 H19A 0.9800 .
C19 H19B 0.9800 .
C19 H19C 0.9800 .
C20 O3 1.252(4) .
C20 C25 1.403(5) .
C20 C21 1.540(5) .
C21 C23 1.419(15) .
C21 C24' 1.453(10) .
C21 C22 1.469(11) .
C21 C22' 1.493(11) .
C21 C24 1.641(16) .
C21 C23' 1.663(10) .
C22 H22A 0.9800 .
C22 H22B 0.9800 .
C22 H22C 0.9800 .
C23 H23A 0.9800 .
C23 H23B 0.9800 .
C23 H23C 0.9800 .
C24 H24A 0.9800 .
C24 H24B 0.9800 .
C24 H24C 0.9800 .
C22' H22D 0.9800 .
C22' H22E 0.9800 .
C22' H22F 0.9800 .
C23' H23D 0.9800 .
C23' H23E 0.9800 .
C23' H23F 0.9800 .
C24' H24D 0.9800 .
C24' H24E 0.9800 .
C24' H24F 0.9800 .
C25 C26 1.398(5) .
C25 H25 0.9500 .
C26 O4 1.263(4) .
C26 C27 1.544(5) .
C27 C28 1.518(5) .
C27 C29 1.519(5) .
C27 C30 1.526(6) .
C28 H28A 0.9800 .
C28 H28B 0.9800 .
C28 H28C 0.9800 .
C29 H29A 0.9800 .
C29 H29B 0.9800 .
C29 H29C 0.9800 .
C30 H30A 0.9800 .
C30 H30B 0.9800 .
C30 H30C 0.9800 .
N1 Ag1 2.153(3) .
N1 H1C 0.9200 .
N1 H1D 0.9200 .
N2 Ag1 2.595(3) .
N2 H2 0.9300 .
N3 Ag1 2.143(3) 2_756
N3 H3C 0.9200 .
N3 H3D 0.9200 .
N4 Ag2 2.248(3) .
N4 H4C 0.9200 .
N4 H4D 0.9200 .
N5 Ag2 2.407(3) .
N5 H5 0.9300 .
N6 Ag2 2.171(3) 2_755
N6 H6C 0.9200 .
N6 H6D 0.9200 .
O5 H5C 0.9963 .
O5 H5D 0.8848 .
Ag1 N3 2.143(3) 2_756
Ag1 Ag2 3.3597(4) .
Ag2 N6 2.171(3) 2_755
